data_4508246
loop_
_publ_author_name
'Mukherjee, Gargi'
'Biradha, Kumar'

_publ_section_title
;
 Coordination Polymers Containing M2L2and M4L4Metallacylces of
 Bis(pyridylcarboxamido)alkanes with an Odd Number of &#x2212;(CH2)--
 Groups as Spacers: Guest Inclusion and Networks Recognition via \a Sheet
;
_journal_issue 9
_journal_name_full 'Crystal Growth &amp; Design'
_journal_page_first 4100
_journal_paper_doi 10.1021/cg400918d
_journal_volume 13
_journal_year 2013
_chemical_formula_sum 'C30 H36 Cl2 Co N8 O14'
_chemical_formula_weight 862.50
_chemical_name_systematic
; 
 ? 
;
_space_group_IT_number 15
_symmetry_cell_setting monoclinic
_symmetry_space_group_name_Hall '-C 2yc'
_symmetry_space_group_name_H-M 'C 1 2/c 1'
_atom_sites_solution_hydrogens geom
_atom_sites_solution_primary direct
_atom_sites_solution_secondary difmap
_audit_creation_method SHELXL-97
_cell_angle_alpha 90.00
_cell_angle_beta 120.267(2)
_cell_angle_gamma 90.00
_cell_formula_units_Z 4
_cell_length_a 28.150(3)
_cell_length_b 7.2986(7)
_cell_length_c 19.3436(19)
_cell_measurement_reflns_used 3342
_cell_measurement_temperature 293(2)
_cell_measurement_theta_max 25.99
_cell_measurement_theta_min 1.68
_cell_volume 3432.5(6)
_computing_structure_refinement 'SHELXL-97 (Sheldrick, 1997)'
_computing_structure_solution 'SHELXS-97 (Sheldrick, 1990)'
_diffrn_ambient_temperature 293(2)
_diffrn_measured_fraction_theta_full 0.997
_diffrn_measured_fraction_theta_max 0.997
_diffrn_radiation_monochromator graphite
_diffrn_radiation_source 'fine-focus sealed tube'
_diffrn_radiation_type MoK\a
_diffrn_radiation_wavelength 0.71073
_diffrn_reflns_av_R_equivalents 0.0450
_diffrn_reflns_av_sigmaI/netI 0.0304
_diffrn_reflns_limit_h_max 34
_diffrn_reflns_limit_h_min -34
_diffrn_reflns_limit_k_max 8
_diffrn_reflns_limit_k_min -8
_diffrn_reflns_limit_l_max 23
_diffrn_reflns_limit_l_min -22
_diffrn_reflns_number 20617
_diffrn_reflns_theta_full 26.00
_diffrn_reflns_theta_max 25.99
_diffrn_reflns_theta_min 1.68
_exptl_absorpt_coefficient_mu 0.739
_exptl_absorpt_correction_T_max 0.922
_exptl_absorpt_correction_T_min 0.891
_exptl_absorpt_correction_type empirical
_exptl_absorpt_process_details SADABS
_exptl_crystal_colour red
_exptl_crystal_density_diffrn 1.669
_exptl_crystal_density_meas ?
_exptl_crystal_density_method 'not measured'
_exptl_crystal_description blocks
_exptl_crystal_F_000 1780
_exptl_crystal_size_max 0.25
_exptl_crystal_size_mid 0.13
_exptl_crystal_size_min 0.11
_refine_diff_density_max 0.691
_refine_diff_density_min -0.487
_refine_diff_density_rms 0.067
_refine_ls_extinction_method none
_refine_ls_goodness_of_fit_ref 0.987
_refine_ls_hydrogen_treatment mixed
_refine_ls_matrix_type full
_refine_ls_number_parameters 249
_refine_ls_number_reflns 3342
_refine_ls_number_restraints 0
_refine_ls_restrained_S_all 0.987
_refine_ls_R_factor_all 0.0529
_refine_ls_R_factor_gt 0.0393
_refine_ls_shift/su_max 0.001
_refine_ls_shift/su_mean 0.000
_refine_ls_structure_factor_coef Fsqd
_refine_ls_weighting_details 'calc w=1/[\s^2^(Fo^2^)+(0.1000P)^2^+0.0000P] where P=(Fo^2^+2Fc^2^)/3'
_refine_ls_weighting_scheme calc
_refine_ls_wR_factor_gt 0.1239
_refine_ls_wR_factor_ref 0.1335
_reflns_number_gt 2668
_reflns_number_total 3342
_reflns_threshold_expression >2sigma(I)
_cod_data_source_file cg400918d_si_002.cif
_cod_data_source_block 6
_cod_depositor_comments
;
The following automatic conversions were performed:

'_exptl_crystal_density_meas' value 'not measured' was changed to '?'
- the value is perceived as not measured.

Automatic conversion script
Id: cif_fix_values 3008 2015-01-20 13:52:24Z robertas 
;
_cod_original_sg_symbol_H-M C2/c
_cod_database_code 4508246

loop_
_symmetry_equiv_pos_as_xyz
'x, y, z'
'-x, y, -z+1/2'
'x+1/2, y+1/2, z'
'-x+1/2, y+1/2, -z+1/2'
'-x, -y, -z'
'x, -y, z-1/2'
'-x+1/2, -y+1/2, -z'
'x+1/2, -y+1/2, z-1/2'

loop_
_atom_site_label
_atom_site_type_symbol
_atom_site_fract_x
_atom_site_fract_y
_atom_site_fract_z
_atom_site_U_iso_or_equiv
_atom_site_adp_type
_atom_site_occupancy
_atom_site_symmetry_multiplicity
_atom_site_calc_flag
_atom_site_refinement_flags
Co1 Co 0.0000 0.05518(6) 0.2500 0.02196(17) Uani 1 2 d S
Cl1 Cl -0.13638(3) 0.45263(9) 0.00507(4) 0.0389(2) Uani 1 1 d .
O1W O 0.00032(7) 0.2673(2) 0.32526(10) 0.0311(4) Uani 1 1 d .
O101 O -0.14814(10) 0.2599(3) 0.00195(13) 0.0525(6) Uani 1 1 d .
O102 O -0.17489(10) 0.5525(3) 0.01595(16) 0.0628(7) Uani 1 1 d .
O103 O -0.08339(10) 0.4893(4) 0.0729(2) 0.1069(14) Uani 1 1 d .
O104 O -0.13906(17) 0.5096(5) -0.0666(2) 0.1012(12) Uani 1 1 d .
O21 O -0.06787(7) -0.1945(3) -0.11901(10) 0.0379(5) Uani 1 1 d .
O11 O -0.34270(8) -0.0445(3) -0.21636(14) 0.0530(6) Uani 1 1 d .
N11 N -0.40941(8) 0.4285(3) -0.18685(12) 0.0253(5) Uani 1 1 d .
N21 N -0.00228(8) -0.1304(3) 0.16075(12) 0.0289(5) Uani 1 1 d .
C11 C -0.32944(10) 0.2480(3) -0.15622(15) 0.0284(6) Uani 1 1 d .
C12 C -0.38587(10) 0.2737(3) -0.19220(14) 0.0270(5) Uani 1 1 d .
H12 H -0.4088 0.1775 -0.2219 0.032 Uiso 1 1 calc R
C14 C -0.31901(11) 0.5508(4) -0.10356(18) 0.0367(6) Uani 1 1 d .
H14 H -0.2970 0.6477 -0.0730 0.044 Uiso 1 1 calc R
C13 C -0.37564(11) 0.5652(3) -0.14280(15) 0.0297(6) Uani 1 1 d .
H13 H -0.3911 0.6742 -0.1386 0.036 Uiso 1 1 calc R
C15 C -0.29559(11) 0.3908(4) -0.11032(17) 0.0377(7) Uani 1 1 d .
H15 H -0.2575 0.3787 -0.0844 0.045 Uiso 1 1 calc R
C16 C -0.30996(11) 0.0690(4) -0.17089(16) 0.0323(6) Uani 1 1 d .
C21 C -0.03296(10) -0.1645(3) 0.02069(14) 0.0261(5) Uani 1 1 d .
C22 C -0.03616(10) -0.0883(3) 0.08375(14) 0.0278(5) Uani 1 1 d .
H22 H -0.0636 -0.0024 0.0718 0.033 Uiso 1 1 calc R
C23 C 0.03673(11) -0.2558(3) 0.17672(15) 0.0318(6) Uani 1 1 d .
H23 H 0.0597 -0.2905 0.2297 0.038 Uiso 1 1 calc R
C24 C 0.04460(11) -0.3360(4) 0.11868(15) 0.0333(6) Uani 1 1 d .
H24 H 0.0728 -0.4199 0.1322 0.040 Uiso 1 1 calc R
C25 C 0.00924(11) -0.2878(3) 0.03976(16) 0.0318(6) Uani 1 1 d .
H25 H 0.0138 -0.3384 -0.0006 0.038 Uiso 1 1 calc R
C26 C -0.07323(10) -0.1235(3) -0.06563(14) 0.0258(5) Uani 1 1 d .
N31 N -0.25561(9) 0.0407(3) -0.13250(15) 0.0370(6) Uani 1 1 d .
H31 H -0.2343 0.1248 -0.1010 0.044 Uiso 1 1 calc R
N32 N -0.11481(9) -0.0111(3) -0.08196(12) 0.0325(5) Uani 1 1 d .
H32 H -0.1163 0.0379 -0.0426 0.039 Uiso 1 1 calc R
C31 C -0.23090(11) -0.1251(4) -0.14155(18) 0.0392(7) Uani 1 1 d .
H31A H -0.2588 -0.2199 -0.1641 0.047 Uiso 1 1 calc .
H31B H -0.2026 -0.1660 -0.0890 0.047 Uiso 1 1 calc .
C32 C -0.20560(11) -0.1033(4) -0.19405(16) 0.0384(7) Uani 1 1 d .
H32A H -0.2341 -0.0644 -0.2468 0.046 Uiso 1 1 calc .
H32B H -0.1925 -0.2221 -0.1998 0.046 Uiso 1 1 calc .
C33 C -0.15801(12) 0.0332(4) -0.16303(16) 0.0363(6) Uani 1 1 d .
H33A H -0.1428 0.0324 -0.1982 0.044 Uiso 1 1 calc .
H33B H -0.1717 0.1555 -0.1638 0.044 Uiso 1 1 calc .

loop_
_atom_site_aniso_label
_atom_site_aniso_U_11
_atom_site_aniso_U_22
_atom_site_aniso_U_33
_atom_site_aniso_U_23
_atom_site_aniso_U_13
_atom_site_aniso_U_12
Co1 0.0196(3) 0.0257(3) 0.0207(3) 0.000 0.0102(2) 0.000
Cl1 0.0329(4) 0.0352(4) 0.0493(4) 0.0104(3) 0.0212(3) 0.0066(3)
O1W 0.0290(10) 0.0344(10) 0.0327(9) -0.0077(7) 0.0177(8) -0.0043(7)
O101 0.0691(16) 0.0356(12) 0.0630(14) -0.0026(10) 0.0408(12) 0.0012(10)
O102 0.0580(16) 0.0520(14) 0.0785(18) -0.0136(12) 0.0346(14) 0.0084(11)
O103 0.0332(15) 0.0640(17) 0.149(3) 0.046(2) -0.0091(16) -0.0055(13)
O104 0.169(4) 0.081(2) 0.105(2) 0.0379(19) 0.107(3) 0.033(2)
O21 0.0378(11) 0.0524(12) 0.0290(10) -0.0058(8) 0.0209(9) 0.0044(9)
O11 0.0316(11) 0.0424(12) 0.0652(15) -0.0191(10) 0.0099(11) -0.0011(9)
N11 0.0201(10) 0.0313(11) 0.0255(10) -0.0008(8) 0.0122(9) -0.0016(8)
N21 0.0292(11) 0.0309(11) 0.0261(11) -0.0018(8) 0.0136(9) 0.0028(9)
C11 0.0241(13) 0.0348(14) 0.0266(12) -0.0005(10) 0.0130(11) 0.0005(11)
C12 0.0237(13) 0.0323(13) 0.0238(12) -0.0011(10) 0.0111(10) -0.0026(10)
C14 0.0301(15) 0.0343(15) 0.0438(15) -0.0084(11) 0.0173(13) -0.0075(11)
C13 0.0287(14) 0.0313(14) 0.0316(13) -0.0007(10) 0.0170(12) -0.0004(11)
C15 0.0194(13) 0.0440(16) 0.0448(16) -0.0045(13) 0.0125(12) -0.0009(12)
C16 0.0284(14) 0.0377(14) 0.0314(13) 0.0014(11) 0.0156(12) 0.0025(11)
C21 0.0255(12) 0.0243(12) 0.0311(13) -0.0019(10) 0.0163(11) -0.0054(10)
C22 0.0266(13) 0.0301(13) 0.0286(13) -0.0009(10) 0.0153(11) 0.0024(10)
C23 0.0327(14) 0.0291(13) 0.0297(13) 0.0004(10) 0.0128(11) 0.0026(11)
C24 0.0311(14) 0.0292(13) 0.0368(14) -0.0016(11) 0.0151(12) 0.0045(11)
C25 0.0356(15) 0.0283(13) 0.0381(14) -0.0072(11) 0.0235(12) -0.0028(11)
C26 0.0245(12) 0.0277(12) 0.0287(13) -0.0031(10) 0.0160(11) -0.0049(10)
N31 0.0244(12) 0.0384(13) 0.0467(14) -0.0063(10) 0.0168(11) 0.0004(9)
N32 0.0308(12) 0.0408(12) 0.0261(11) -0.0027(9) 0.0146(10) 0.0041(10)
C31 0.0322(15) 0.0352(15) 0.0501(17) 0.0032(12) 0.0206(13) 0.0049(12)
C32 0.0287(15) 0.0452(16) 0.0344(14) -0.0047(12) 0.0108(12) 0.0055(12)
C33 0.0356(16) 0.0436(16) 0.0300(14) 0.0036(11) 0.0168(13) 0.0065(12)

loop_
_atom_type_symbol
_atom_type_description
_atom_type_scat_dispersion_real
_atom_type_scat_dispersion_imag
_atom_type_scat_source
C C 0.0033 0.0016 'International Tables Vol C Tables 4.2.6.8 and 6.1.1.4'
H H 0.0000 0.0000 'International Tables Vol C Tables 4.2.6.8 and 6.1.1.4'
N N 0.0061 0.0033 'International Tables Vol C Tables 4.2.6.8 and 6.1.1.4'
O O 0.0106 0.0060 'International Tables Vol C Tables 4.2.6.8 and 6.1.1.4'
Cl Cl 0.1484 0.1585 'International Tables Vol C Tables 4.2.6.8 and 6.1.1.4'
Co Co 0.3494 0.9721 'International Tables Vol C Tables 4.2.6.8 and 6.1.1.4'

loop_
_geom_angle_atom_site_label_1
_geom_angle_atom_site_label_2
_geom_angle_atom_site_label_3
_geom_angle
_geom_angle_site_symmetry_1
_geom_angle_site_symmetry_3
O1W Co1 O1W 86.30(10) . 2
O1W Co1 N21 171.70(7) . .
O1W Co1 N21 85.49(8) 2 .
O1W Co1 N21 85.49(8) . 2
O1W Co1 N21 171.70(7) 2 2
N21 Co1 N21 102.74(11) . 2
O1W Co1 N11 86.82(7) . 7_455
O1W Co1 N11 88.66(7) 2 7_455
N21 Co1 N11 91.77(7) . 7_455
N21 Co1 N11 92.10(7) 2 7_455
O1W Co1 N11 88.66(7) . 8_556
O1W Co1 N11 86.82(7) 2 8_556
N21 Co1 N11 92.10(7) . 8_556
N21 Co1 N11 91.77(7) 2 8_556
N11 Co1 N11 173.80(10) 7_455 8_556
O102 Cl1 O104 109.28(18) . .
O102 Cl1 O101 109.52(14) . .
O104 Cl1 O101 110.44(19) . .
O102 Cl1 O103 107.0(2) . .
O104 Cl1 O103 111.1(2) . .
O101 Cl1 O103 109.44(15) . .
C12 N11 C13 117.1(2) . .
C12 N11 Co1 118.77(16) . 7_455
C13 N11 Co1 124.13(17) . 7_455
C23 N21 C22 117.1(2) . .
C23 N21 Co1 123.40(16) . .
C22 N21 Co1 117.45(16) . .
C15 C11 C12 117.5(2) . .
C15 C11 C16 125.2(2) . .
C12 C11 C16 117.3(2) . .
N11 C12 C11 124.1(2) . .
C15 C14 C13 119.1(2) . .
N11 C13 C14 122.9(2) . .
C14 C15 C11 119.3(2) . .
O11 C16 N31 122.1(3) . .
O11 C16 C11 120.8(2) . .
N31 C16 C11 117.0(2) . .
C22 C21 C25 117.0(2) . .
C22 C21 C26 123.5(2) . .
C25 C21 C26 119.4(2) . .
N21 C22 C21 124.2(2) . .
N21 C23 C24 123.4(2) . .
C25 C24 C23 118.0(2) . .
C21 C25 C24 120.2(2) . .
O21 C26 N32 121.7(2) . .
O21 C26 C21 120.4(2) . .
N32 C26 C21 117.9(2) . .
C16 N31 C31 123.1(2) . .
C26 N32 C33 123.4(2) . .
N31 C31 C32 114.2(2) . .
C31 C32 C33 114.9(2) . .
N32 C33 C32 111.6(2) . .

loop_
_geom_bond_atom_site_label_1
_geom_bond_atom_site_label_2
_geom_bond_distance
_geom_bond_site_symmetry_2
Co1 O1W 2.1219(17) .
Co1 O1W 2.1219(17) 2
Co1 N21 2.170(2) .
Co1 N21 2.170(2) 2
Co1 N11 2.207(2) 7_455
Co1 N11 2.207(2) 8_556
Cl1 O102 1.408(2) .
Cl1 O104 1.413(3) .
Cl1 O101 1.440(2) .
Cl1 O103 1.430(3) .
O21 C26 1.231(3) .
O11 C16 1.221(3) .
N11 C12 1.340(3) .
N11 C13 1.345(3) .
N11 Co1 2.207(2) 7_455
N21 C23 1.340(3) .
N21 C22 1.338(3) .
C11 C15 1.389(4) .
C11 C12 1.389(3) .
C11 C16 1.498(4) .
C14 C15 1.379(4) .
C14 C13 1.381(4) .
C16 N31 1.338(3) .
C21 C22 1.384(3) .
C21 C25 1.384(4) .
C21 C26 1.501(3) .
C23 C24 1.380(4) .
C24 C25 1.383(4) .
C26 N32 1.330(3) .
N31 C31 1.450(3) .
N32 C33 1.456(3) .
C31 C32 1.514(4) .
C32 C33 1.529(4) .
